data_7243866
loop_
_publ_author_name
'Chen, Yaxuan'
'Liu, Guocheng'
'Wang, Xiuli'
'Lu, Xue'
'Xu, Na'
'Chang, Zhihan'
'Zhang, Zhong'
'Li, Xiaohui'

_publ_section_title
;
 Various carboxylates induced eight Zn(ii)/Cd(ii) coordination polymers
 with fluorescence sensing activities for Fe(iii), Cr(vi) and
 oxytetracycline
;
_journal_issue 46
_journal_name_full CrystEngComm
_journal_page_first 8077
_journal_page_last 8086
_journal_paper_doi 10.1039/D1CE01166A
_journal_volume 23
_journal_year 2021
_chemical_formula_moiety 'C40 H20 Cd2 Cl8 N4 O10'
_chemical_formula_sum 'C40 H20 Cd2 Cl8 N4 O10'
_chemical_formula_weight 1225.00
_space_group_crystal_system triclinic
_space_group_IT_number 2
_space_group_name_Hall '-P 1'
_space_group_name_H-M_alt 'P -1'
_atom_sites_solution_hydrogens geom
_atom_sites_solution_primary iterative
_audit_creation_date 2021-05-14
_audit_creation_method
;
Olex2 1.3-alpha
(compiled 2020.11.12 svn.r5f609507 for OlexSys, GUI svn.r6272)
;
_audit_update_record
;
2021-06-16 deposited with the CCDC.	2021-10-12 downloaded from the CCDC.
;
_cell_angle_alpha 90.387(2)
_cell_angle_beta 93.527(2)
_cell_angle_gamma 93.290(2)
_cell_formula_units_Z 2
_cell_length_a 4.8119(5)
_cell_length_b 12.3498(12)
_cell_length_c 34.966(4)
_cell_measurement_reflns_used 1494
_cell_measurement_temperature 296.15
_cell_measurement_theta_max 25.127
_cell_measurement_theta_min 1.628
_cell_volume 2070.4(4)
_computing_cell_refinement 'SAINT+ Ver. 2016.5-0 (Bruker-AXS, 2016)'
_computing_data_collection 'APEX3 Ver. 2016.5-0 (Bruker-AXS, 2016)'
_computing_data_reduction 'SAINT+ Ver. 2016.5-0 (Bruker-AXS, 2016)'
_computing_molecular_graphics 'OLEX2 (Dolomanov et al., 2009)'
_computing_publication_material 'OLEX2 (Dolomanov et al., 2009)'
_computing_structure_refinement 'XL (Sheldrick, 2015b)'
_computing_structure_solution 'XT (Sheldrick, 2015a)'
_diffrn_ambient_temperature 296.15
_diffrn_detector 'charge-coupled device (CCD) area detector'
_diffrn_detector_area_resol_mean 7.9
_diffrn_detector_type 'Bruker APEX II'
_diffrn_measured_fraction_theta_full 0.993
_diffrn_measured_fraction_theta_max 0.993
_diffrn_measurement_device 'three-circle diffractometer'
_diffrn_measurement_device_type 'Bruker APEX II Quazar'
_diffrn_measurement_method '0.5\% \w and 0.5\% \f scans'
_diffrn_radiation_collimation 'focusing mirrors'
_diffrn_radiation_detector 'Bruker APEX II'
_diffrn_radiation_monochromator 'mirror optics'
_diffrn_radiation_probe x-ray
_diffrn_radiation_type 'Mo K\a'
_diffrn_radiation_wavelength 0.71073
_diffrn_radiation_xray_symbol K-L~3~
_diffrn_reflns_av_R_equivalents 0.0480
_diffrn_reflns_av_unetI/netI 0.0966
_diffrn_reflns_Laue_measured_fraction_full 0.993
_diffrn_reflns_Laue_measured_fraction_max 0.993
_diffrn_reflns_limit_h_max 5
_diffrn_reflns_limit_h_min -5
_diffrn_reflns_limit_k_max 14
_diffrn_reflns_limit_k_min -12
_diffrn_reflns_limit_l_max 39
_diffrn_reflns_limit_l_min -41
_diffrn_reflns_number 12008
_diffrn_reflns_point_group_measured_fraction_full 0.993
_diffrn_reflns_point_group_measured_fraction_max 0.993
_diffrn_reflns_theta_full 25.080
_diffrn_reflns_theta_max 25.080
_diffrn_reflns_theta_min 0.583
_diffrn_source 'microfocus sealed X-ray tube'
_diffrn_source_current 30.0
_diffrn_source_power 1.2
_diffrn_source_type 'Incoatec I\ms'
_diffrn_source_voltage 40.0
_diffrn_standards_number 0
_exptl_absorpt_coefficient_mu 1.609
_exptl_absorpt_correction_T_max 0.87
_exptl_absorpt_correction_T_min 0.86
_exptl_absorpt_correction_type multi-scan
_exptl_absorpt_process_details
;
SADABS-2016/2 (Krause et al., 2015) was used for absorption correction.
;
_exptl_crystal_colour green
_exptl_crystal_colour_primary green
_exptl_crystal_density_diffrn 1.965
_exptl_crystal_density_method 'not measured'
_exptl_crystal_description block
_exptl_crystal_F_000 1200
_exptl_crystal_size_max 0.24
_exptl_crystal_size_mid 0.22
_exptl_crystal_size_min 0.2
_refine_diff_density_max 0.738
_refine_diff_density_min -0.995
_refine_diff_density_rms 0.204
_refine_ls_extinction_method none
_refine_ls_goodness_of_fit_ref 1.040
_refine_ls_hydrogen_treatment constr
_refine_ls_matrix_type full
_refine_ls_number_parameters 577
_refine_ls_number_reflns 7310
_refine_ls_number_restraints 0
_refine_ls_restrained_S_all 1.040
_refine_ls_R_factor_all 0.0940
_refine_ls_R_factor_gt 0.0556
_refine_ls_shift/su_max 0.001
_refine_ls_shift/su_mean 0.000
_refine_ls_structure_factor_coef Fsqd
_refine_ls_weighting_details 'w=1/[\s^2^(Fo^2^)+(0.0760P)^2^+1.7053P] where P=(Fo^2^+2Fc^2^)/3'
_refine_ls_weighting_scheme calc
_refine_ls_wR_factor_gt 0.1384
_refine_ls_wR_factor_ref 0.1635
_reflns_Friedel_coverage 0.000
_reflns_number_gt 4951
_reflns_number_total 7310
_reflns_threshold_expression 'I > 2\s(I)'
_cod_data_source_file d1ce01166a2.cif
_cod_data_source_block 20201105_wcy01_0m
_cod_depositor_comments 'Adding full bibliography for 7243861--7243868.cif.'
_cod_database_code 7243866
_shelx_shelxl_version_number 2018/3
_shelx_space_group_comment
;
The symmetry employed for this shelxl refinement is uniquely defined
by the following loop, which should always be used as a source of
symmetry information in preference to the above space-group names.
They are only intended as comments.
;
_olex2_refinement_description
;
1. Fixed Uiso
 At 1.2 times of:
  All C(H) groups, All C(H,H) groups, All N(H) groups
2.a Secondary CH2 refined with riding coordinates:
 C29(H29A,H29B), C2(H2A,H2B)
2.b Aromatic/amide H refined with riding coordinates:
 N2(H2), N4(H4), C4(H4A), C14(H14), C18(H18), C24(H24), C34(H34), C40(H40),
 C23(H23), C7(H7), C15(H15), C31(H31), C33(H33), C37(H37), C19(H19), C39(H39)
;
_olex2_submission_special_instructions 'No special instructions were received'

loop_
_space_group_symop_operation_xyz
'x, y, z'
'-x, -y, -z'

loop_
_atom_site_label
_atom_site_type_symbol
_atom_site_fract_x
_atom_site_fract_y
_atom_site_fract_z
_atom_site_U_iso_or_equiv
_atom_site_adp_type
_atom_site_occupancy
_atom_site_site_symmetry_order
_atom_site_calc_flag
_atom_site_refinement_flags_posn
_atom_site_refinement_flags_adp
_atom_site_refinement_flags_occupancy
_atom_site_disorder_assembly
_atom_site_disorder_group
Cd2 Cd -0.26035(13) 0.18031(5) 0.69504(2) 0.02255(19) Uani 1 1 d . . . . .
Cd1 Cd -0.41377(13) 0.27300(5) 0.80965(2) 0.02370(19) Uani 1 1 d . . . . .
Cl8 Cl 1.0453(5) 0.58471(19) 0.74959(7) 0.0389(6) Uani 1 1 d . . . . .
Cl5 Cl 0.2022(6) 0.4785(2) 0.61076(7) 0.0413(6) Uani 1 1 d . . . . .
Cl6 Cl 0.5844(6) 0.6929(2) 0.61198(7) 0.0458(7) Uani 1 1 d . . . . .
Cl7 Cl 1.0272(6) 0.73762(19) 0.68022(8) 0.0457(7) Uani 1 1 d . . . . .
Cl1 Cl 0.5763(6) -0.1441(2) 0.73633(8) 0.0448(7) Uani 1 1 d . . . . .
Cl4 Cl 0.1275(6) 0.0169(2) 0.88814(7) 0.0475(7) Uani 1 1 d . . . . .
Cl3 Cl 0.4385(7) -0.1975(2) 0.88587(8) 0.0548(8) Uani 1 1 d . . . . .
Cl2 Cl 0.6673(7) -0.2728(2) 0.80955(9) 0.0647(9) Uani 1 1 d . . . . .
O9 O 0.5993(13) 0.2952(4) 0.74422(16) 0.0273(14) Uani 1 1 d . . . . .
O2 O 0.1425(12) 0.2206(5) 0.81373(17) 0.0270(14) Uani 1 1 d . . . . .
O7 O 0.3823(12) 0.2587(5) 0.66084(17) 0.0271(14) Uani 1 1 d . . . . .
O1 O -0.2349(12) 0.1151(5) 0.82032(18) 0.0307(15) Uani 1 1 d . . . . .
O8 O 0.5860(14) 0.4399(5) 0.78030(17) 0.0343(16) Uani 1 1 d . . . . .
O4 O -0.0260(14) 0.0968(5) 0.74133(18) 0.0404(17) Uani 1 1 d . . . . .
O3 O 0.5684(13) 0.6903(5) 0.9887(2) 0.0421(18) Uani 1 1 d . . . . .
O6 O 0.0310(13) 0.3299(5) 0.68987(19) 0.0343(16) Uani 1 1 d . . . . .
O10 O 0.6101(14) -0.1757(5) 0.5168(2) 0.050(2) Uani 1 1 d . . . . .
O5 O 0.3743(14) 0.0658(5) 0.7154(2) 0.0412(17) Uani 1 1 d . . . . .
N3 N -0.1555(15) 0.0956(6) 0.6397(2) 0.0274(17) Uani 1 1 d . . . . .
N2 N 0.1348(16) 0.6418(5) 0.9664(2) 0.0311(19) Uani 1 1 d . . . . .
H2 H -0.034247 0.659351 0.961641 0.037 Uiso 1 1 calc R U . . .
N4 N 0.1856(15) -0.1389(6) 0.5347(2) 0.0306(19) Uani 1 1 d . . . . .
H4 H 0.016458 -0.162295 0.537544 0.037 Uiso 1 1 calc R U . . .
C1 C -0.0550(17) -0.4762(7) 0.5161(2) 0.0231(19) Uani 1 1 d . . . . .
C4 C 0.0424(17) -0.3701(7) 0.5277(2) 0.025(2) Uani 1 1 d . . . . .
H4A H -0.030575 -0.337358 0.548607 0.030 Uiso 1 1 calc R U . . .
C6 C 0.4403(18) 0.4407(7) 0.6806(2) 0.0239(19) Uani 1 1 d . . . . .
N1 N -0.2718(18) 0.3640(6) 0.8654(2) 0.036(2) Uani 1 1 d . . . . .
C8 C 0.6157(17) 0.4680(6) 0.7131(2) 0.0211(19) Uani 1 1 d . . . . .
C10 C 0.2809(17) -0.0066(6) 0.7771(2) 0.0212(19) Uani 1 1 d . . . . .
C12 C 0.1098(19) 0.0145(7) 0.5782(3) 0.028(2) Uani 1 1 d . . . . .
C14 C -0.3624(19) 1.1245(7) 0.9736(3) 0.028(2) Uani 1 1 d . . . . .
H14 H -0.508769 1.156108 0.960108 0.034 Uiso 1 1 calc R U . . .
C16 C 0.2119(18) 0.0582(6) 0.7414(3) 0.0225(19) Uani 1 1 d . . . . .
C18 C -0.2784(18) 1.0267(6) 0.9619(2) 0.024(2) Uani 1 1 d . . . . .
H18 H -0.361107 0.994195 0.939642 0.029 Uiso 1 1 calc R U . . .
C20 C 0.2475(17) -0.3146(7) 0.5078(2) 0.0237(19) Uani 1 1 d . . . . .
C22 C 0.2284(18) 0.8216(6) 0.9937(2) 0.0235(19) Uani 1 1 d . . . . .
C24 C 0.2612(19) -0.4657(7) 0.4640(2) 0.026(2) Uani 1 1 d . . . . .
H24 H 0.333809 -0.496858 0.442758 0.031 Uiso 1 1 calc R U . . .
C26 C 0.3609(19) -0.2036(7) 0.5204(3) 0.031(2) Uani 1 1 d . . . . .
C28 C 0.0242(19) 0.4766(7) 0.9253(3) 0.030(2) Uani 1 1 d . . . . .
C30 C 0.0191(19) 0.1276(7) 0.8146(2) 0.025(2) Uani 1 1 d . . . . .
C32 C -0.0663(17) 0.9740(7) 0.9833(2) 0.0224(19) Uani 1 1 d . . . . .
C34 C 0.3544(19) -0.3631(7) 0.4760(3) 0.030(2) Uani 1 1 d . . . . .
H34 H 0.490636 -0.325347 0.462851 0.036 Uiso 1 1 calc R U . . .
C36 C 0.4334(18) 0.5104(7) 0.6496(2) 0.0226(19) Uani 1 1 d . . . . .
C38 C 0.1825(17) 0.0272(7) 0.8120(2) 0.0236(19) Uani 1 1 d . . . . .
C40 C 0.0222(19) 0.8708(7) 0.9725(2) 0.026(2) Uani 1 1 d . . . . .
H40 H -0.061166 0.835894 0.950703 0.031 Uiso 1 1 calc R U . . .
C5 C 0.3220(19) 0.7141(7) 0.9822(2) 0.026(2) Uani 1 1 d . . . . .
C21 C 0.6024(18) 0.3982(7) 0.7486(3) 0.027(2) Uani 1 1 d . . . . .
C11 C 0.2385(18) -0.0297(7) 0.8453(2) 0.025(2) Uani 1 1 d . . . . .
C23 C -0.004(2) 0.3661(7) 0.9253(3) 0.038(2) Uani 1 1 d . . . . .
H23 H 0.075368 0.326851 0.945403 0.045 Uiso 1 1 calc R U . . .
C3 C 0.3824(19) -0.1224(7) 0.8446(3) 0.029(2) Uani 1 1 d . . . . .
C25 C 0.6025(19) 0.6054(7) 0.6503(3) 0.029(2) Uani 1 1 d . . . . .
C13 C 0.4380(18) -0.0990(7) 0.7770(3) 0.027(2) Uani 1 1 d . . . . .
C27 C 0.2644(19) 0.3327(7) 0.6766(3) 0.027(2) Uani 1 1 d . . . . .
C7 C -0.125(2) 0.1544(8) 0.6084(3) 0.038(3) Uani 1 1 d . . . . .
H7 H -0.199806 0.222086 0.606930 0.045 Uiso 1 1 calc R U . . .
C29 C 0.212(2) 0.5337(7) 0.9569(3) 0.041(3) Uani 1 1 d . . . . .
H29A H 0.208206 0.489919 0.979756 0.049 Uiso 1 1 calc R U . . .
H29B H 0.401515 0.538178 0.948937 0.049 Uiso 1 1 calc R U . . .
C15 C 0.017(2) 0.1179(8) 0.5776(3) 0.045(3) Uani 1 1 d . . . . .
H15 H 0.048601 0.162917 0.556867 0.054 Uiso 1 1 calc R U . . .
C31 C 0.065(2) -0.0485(7) 0.6100(3) 0.045(3) Uani 1 1 d . . . . .
H31 H 0.123867 -0.118896 0.611428 0.054 Uiso 1 1 calc R U . . .
C2 C 0.275(2) -0.0271(7) 0.5457(3) 0.041(3) Uani 1 1 d . . . . .
H2A H 0.250621 0.019341 0.523635 0.049 Uiso 1 1 calc R U . . .
H2B H 0.471853 -0.023636 0.553790 0.049 Uiso 1 1 calc R U . . .
C33 C -0.152(2) 0.3141(7) 0.8950(3) 0.043(3) Uani 1 1 d . . . . .
H33 H -0.169129 0.238758 0.895222 0.052 Uiso 1 1 calc R U . . .
C17 C 0.7945(18) 0.5597(7) 0.7127(3) 0.025(2) Uani 1 1 d . . . . .
C35 C 0.7930(18) 0.6278(7) 0.6813(3) 0.029(2) Uani 1 1 d . . . . .
C9 C 0.486(2) -0.1575(7) 0.8106(3) 0.032(2) Uani 1 1 d . . . . .
C37 C -0.104(3) 0.5317(8) 0.8958(3) 0.048(3) Uani 1 1 d . . . . .
H37 H -0.095082 0.607072 0.895491 0.057 Uiso 1 1 calc R U . . .
C19 C -0.071(3) -0.0030(8) 0.6402(3) 0.048(3) Uani 1 1 d . . . . .
H19 H -0.101690 -0.045269 0.661639 0.058 Uiso 1 1 calc R U . . .
C39 C -0.245(2) 0.4722(8) 0.8667(3) 0.046(3) Uani 1 1 d . . . . .
H39 H -0.328164 0.509836 0.846444 0.056 Uiso 1 1 calc R U . . .

loop_
_atom_site_aniso_label
_atom_site_aniso_U_11
_atom_site_aniso_U_22
_atom_site_aniso_U_33
_atom_site_aniso_U_23
_atom_site_aniso_U_13
_atom_site_aniso_U_12
Cd2 0.0220(4) 0.0253(4) 0.0209(4) -0.0010(3) 0.0024(3) 0.0047(3)
Cd1 0.0245(4) 0.0230(4) 0.0236(4) -0.0013(3) 0.0009(3) 0.0011(3)
Cl8 0.0319(14) 0.0385(14) 0.0454(16) -0.0118(11) -0.0038(11) 0.0013(11)
Cl5 0.0448(16) 0.0495(15) 0.0285(14) 0.0059(11) -0.0062(11) 0.0005(12)
Cl6 0.0611(18) 0.0403(14) 0.0380(15) 0.0162(11) 0.0144(13) 0.0060(13)
Cl7 0.0447(16) 0.0277(13) 0.0656(19) -0.0016(12) 0.0206(14) -0.0080(11)
Cl1 0.0586(18) 0.0351(14) 0.0427(16) -0.0094(11) 0.0137(13) 0.0095(12)
Cl4 0.0618(19) 0.0540(16) 0.0294(14) 0.0030(12) 0.0066(13) 0.0230(14)
Cl3 0.084(2) 0.0457(16) 0.0362(16) 0.0132(12) -0.0046(14) 0.0236(15)
Cl2 0.093(3) 0.0432(16) 0.062(2) 0.0051(14) 0.0069(18) 0.0449(17)
O9 0.035(4) 0.021(3) 0.027(4) 0.002(3) 0.006(3) 0.006(3)
O2 0.019(3) 0.025(3) 0.038(4) -0.002(3) 0.008(3) 0.000(3)
O7 0.027(3) 0.027(3) 0.026(3) -0.001(3) -0.006(3) 0.004(3)
O1 0.017(3) 0.036(4) 0.040(4) 0.002(3) 0.004(3) 0.003(3)
O8 0.053(5) 0.029(3) 0.021(4) -0.004(3) -0.002(3) 0.006(3)
O4 0.043(4) 0.049(4) 0.030(4) 0.008(3) -0.004(3) 0.010(4)
O3 0.025(4) 0.031(4) 0.071(5) -0.013(3) 0.001(3) 0.008(3)
O6 0.027(4) 0.027(3) 0.049(4) -0.007(3) 0.012(3) -0.002(3)
O10 0.026(4) 0.040(4) 0.085(6) -0.007(4) 0.011(4) -0.004(3)
O5 0.039(4) 0.044(4) 0.041(4) 0.013(3) 0.009(3) -0.003(3)
N3 0.031(4) 0.023(4) 0.029(4) -0.007(3) 0.007(3) 0.001(3)
N2 0.028(4) 0.021(4) 0.044(5) -0.015(3) -0.005(4) 0.008(3)
N4 0.018(4) 0.032(4) 0.043(5) -0.015(4) 0.014(4) 0.002(3)
C1 0.020(5) 0.029(5) 0.020(5) 0.003(4) 0.000(4) -0.003(4)
C4 0.021(5) 0.031(5) 0.024(5) 0.000(4) 0.010(4) 0.002(4)
C6 0.020(5) 0.025(5) 0.026(5) -0.010(4) -0.001(4) 0.004(4)
N1 0.047(5) 0.030(5) 0.029(5) -0.011(3) -0.005(4) -0.006(4)
C8 0.023(5) 0.014(4) 0.028(5) -0.003(3) 0.004(4) 0.008(4)
C10 0.014(4) 0.022(4) 0.028(5) -0.005(4) 0.008(4) -0.002(3)
C12 0.029(5) 0.024(5) 0.030(5) -0.009(4) 0.010(4) -0.001(4)
C14 0.026(5) 0.028(5) 0.030(5) 0.006(4) -0.008(4) 0.001(4)
C16 0.019(5) 0.017(4) 0.031(5) -0.007(4) 0.002(4) -0.001(4)
C18 0.025(5) 0.024(5) 0.023(5) -0.009(4) -0.003(4) 0.003(4)
C20 0.020(5) 0.026(5) 0.025(5) 0.004(4) -0.001(4) 0.009(4)
C22 0.021(5) 0.021(4) 0.029(5) -0.005(4) 0.002(4) 0.008(4)
C24 0.034(5) 0.023(5) 0.020(5) -0.004(4) 0.002(4) -0.003(4)
C26 0.024(5) 0.028(5) 0.040(6) 0.004(4) -0.001(4) -0.005(4)
C28 0.032(5) 0.030(5) 0.029(5) -0.015(4) -0.001(4) 0.011(4)
C30 0.031(5) 0.030(5) 0.015(5) 0.001(4) 0.000(4) 0.018(4)
C32 0.018(4) 0.025(5) 0.023(5) -0.004(4) -0.001(4) 0.000(4)
C34 0.023(5) 0.032(5) 0.033(6) 0.003(4) 0.006(4) -0.006(4)
C36 0.023(5) 0.025(5) 0.020(5) -0.003(4) 0.003(4) 0.001(4)
C38 0.019(5) 0.024(5) 0.027(5) 0.001(4) -0.004(4) -0.001(4)
C40 0.031(5) 0.027(5) 0.021(5) -0.006(4) 0.003(4) 0.003(4)
C5 0.025(5) 0.031(5) 0.024(5) 0.002(4) 0.002(4) 0.003(4)
C21 0.021(5) 0.029(5) 0.029(5) -0.009(4) -0.002(4) -0.005(4)
C11 0.022(5) 0.031(5) 0.021(5) -0.003(4) -0.001(4) -0.002(4)
C23 0.062(7) 0.023(5) 0.026(5) -0.008(4) -0.009(5) 0.003(5)
C3 0.027(5) 0.027(5) 0.033(5) 0.001(4) -0.004(4) 0.007(4)
C25 0.027(5) 0.027(5) 0.036(6) 0.007(4) 0.016(4) 0.009(4)
C13 0.024(5) 0.020(4) 0.036(6) -0.012(4) 0.000(4) 0.000(4)
C27 0.026(5) 0.023(5) 0.031(5) 0.005(4) -0.003(4) 0.005(4)
C7 0.056(7) 0.039(6) 0.022(5) 0.000(4) 0.011(5) 0.024(5)
C29 0.042(6) 0.035(6) 0.044(6) -0.012(5) -0.021(5) 0.016(5)
C15 0.069(8) 0.035(6) 0.032(6) 0.007(4) 0.012(5) 0.012(5)
C31 0.073(8) 0.019(5) 0.047(7) -0.002(4) 0.024(6) 0.012(5)
C2 0.037(6) 0.038(6) 0.048(7) -0.022(5) 0.022(5) -0.018(5)
C33 0.078(9) 0.022(5) 0.026(6) -0.004(4) -0.009(5) -0.007(5)
C17 0.020(5) 0.024(5) 0.032(5) -0.003(4) 0.005(4) 0.006(4)
C35 0.020(5) 0.022(5) 0.047(6) 0.006(4) 0.014(4) 0.001(4)
C9 0.039(6) 0.024(5) 0.035(6) 0.003(4) 0.002(5) 0.011(4)
C37 0.075(9) 0.021(5) 0.046(7) -0.005(5) -0.016(6) 0.009(5)
C19 0.086(9) 0.026(5) 0.036(6) 0.007(4) 0.024(6) 0.004(5)
C39 0.075(9) 0.033(6) 0.032(6) 0.000(5) -0.006(6) 0.020(6)

loop_
_atom_type_symbol
_atom_type_description
_atom_type_scat_dispersion_real
_atom_type_scat_dispersion_imag
_atom_type_scat_source
C C 0.0033 0.0016 'International Tables Vol C Tables 4.2.6.8 and 6.1.1.4'
H H 0.0000 0.0000 'International Tables Vol C Tables 4.2.6.8 and 6.1.1.4'
Cd Cd -0.8075 1.2024 'International Tables Vol C Tables 4.2.6.8 and 6.1.1.4'
Cl Cl 0.1484 0.1585 'International Tables Vol C Tables 4.2.6.8 and 6.1.1.4'
N N 0.0061 0.0033 'International Tables Vol C Tables 4.2.6.8 and 6.1.1.4'
O O 0.0106 0.0060 'International Tables Vol C Tables 4.2.6.8 and 6.1.1.4'

loop_
_geom_angle_atom_site_label_1
_geom_angle_atom_site_label_2
_geom_angle_atom_site_label_3
_geom_angle
_geom_angle_site_symmetry_1
_geom_angle_site_symmetry_3
_geom_angle_publ_flag
O7 Cd2 O9 81.7(2) 1_455 1_455 ?
O7 Cd2 O5 82.6(2) 1_455 1_455 ?
O4 Cd2 O9 86.0(2) . 1_455 ?
O4 Cd2 O7 161.0(2) . 1_455 ?
O4 Cd2 O6 99.2(3) . . ?
O4 Cd2 O5 81.5(3) . 1_455 ?
O4 Cd2 N3 104.9(3) . . ?
O6 Cd2 O9 77.7(2) . 1_455 ?
O6 Cd2 O7 92.2(2) . 1_455 ?
O6 Cd2 O5 160.2(2) . 1_455 ?
O6 Cd2 N3 97.2(2) . . ?
O5 Cd2 O9 82.6(2) 1_455 1_455 ?
N3 Cd2 O9 168.7(2) . 1_455 ?
N3 Cd2 O7 88.5(2) . 1_455 ?
N3 Cd2 O5 101.8(3) . 1_455 ?
O2 Cd1 O9 100.3(2) 1_455 1_455 ?
O2 Cd1 O8 105.5(2) 1_455 1_455 ?
O2 Cd1 N1 107.1(3) 1_455 . ?
O1 Cd1 O9 104.2(2) . 1_455 ?
O1 Cd1 O2 98.1(2) . 1_455 ?
O1 Cd1 O8 151.6(2) . 1_455 ?
O1 Cd1 N1 100.9(3) . . ?
O8 Cd1 O9 56.5(2) 1_455 1_455 ?
N1 Cd1 O9 139.5(2) . 1_455 ?
N1 Cd1 O8 87.2(3) . 1_455 ?
Cd1 O9 Cd2 131.9(2) 1_655 1_655 ?
C21 O9 Cd2 133.6(5) . 1_655 ?
C21 O9 Cd1 90.2(5) . 1_655 ?
C30 O2 Cd1 131.9(5) . 1_655 ?
C27 O7 Cd2 117.9(6) . 1_655 ?
C30 O1 Cd1 106.5(5) . . ?
C21 O8 Cd1 91.6(5) . 1_655 ?
C16 O4 Cd2 129.4(6) . . ?
C27 O6 Cd2 126.1(5) . . ?
C16 O5 Cd2 140.3(6) . 1_655 ?
C7 N3 Cd2 119.0(6) . . ?
C19 N3 Cd2 120.9(6) . . ?
C19 N3 C7 118.6(8) . . ?
C5 N2 H2 119.6 . . ?
C5 N2 C29 120.7(8) . . ?
C29 N2 H2 119.6 . . ?
C26 N4 H4 119.7 . . ?
C26 N4 C2 120.7(8) . . ?
C2 N4 H4 119.7 . . ?
C1 C1 C4 119.2(9) 2_546 . ?
C24 C1 C1 119.8(10) 2_546 2_546 ?
C24 C1 C4 121.0(7) 2_546 . ?
C1 C4 H4A 120.0 . . ?
C20 C4 C1 120.0(8) . . ?
C20 C4 H4A 120.0 . . ?
C8 C6 C27 122.6(8) . . ?
C36 C6 C8 119.5(8) . . ?
C36 C6 C27 117.8(8) . . ?
C33 N1 Cd1 121.7(6) . . ?
C33 N1 C39 115.6(8) . . ?
C39 N1 Cd1 121.0(7) . . ?
C6 C8 C21 119.7(7) . . ?
C17 C8 C6 119.4(8) . . ?
C17 C8 C21 120.9(8) . . ?
C38 C10 C16 118.5(7) . . ?
C13 C10 C16 123.3(7) . . ?
C13 C10 C38 118.2(8) . . ?
C15 C12 C31 118.4(8) . . ?
C15 C12 C2 120.8(8) . . ?
C31 C12 C2 120.6(8) . . ?
C18 C14 H14 119.7 . . ?
C18 C14 C22 120.5(8) . 2_577 ?
C22 C14 H14 119.7 2_577 . ?
O4 C16 C10 112.7(7) . . ?
O5 C16 O4 126.3(9) . . ?
O5 C16 C10 120.9(8) . . ?
C14 C18 H18 119.6 . . ?
C14 C18 C32 120.8(8) . . ?
C32 C18 H18 119.6 . . ?
C4 C20 C26 121.0(8) . . ?
C4 C20 C34 120.1(8) . . ?
C34 C20 C26 119.0(8) . . ?
C14 C22 C5 119.0(8) 2_577 . ?
C40 C22 C14 119.8(8) . 2_577 ?
C40 C22 C5 121.1(8) . . ?
C1 C24 H24 120.0 2_546 . ?
C34 C24 C1 119.9(8) . 2_546 ?
C34 C24 H24 120.0 . . ?
O10 C26 N4 122.7(8) . . ?
O10 C26 C20 120.2(8) . . ?
N4 C26 C20 117.1(8) . . ?
C23 C28 C29 118.4(9) . . ?
C23 C28 C37 119.0(9) . . ?
C37 C28 C29 122.5(9) . . ?
O2 C30 C38 120.2(8) . . ?
O1 C30 O2 121.8(7) . . ?
O1 C30 C38 117.8(8) . . ?
C18 C32 C32 119.4(9) . 2_577 ?
C18 C32 C40 122.4(8) . . ?
C40 C32 C32 118.2(10) . 2_577 ?
C20 C34 H34 119.5 . . ?
C24 C34 C20 121.0(8) . . ?
C24 C34 H34 119.5 . . ?
C6 C36 Cl5 118.7(6) . . ?
C6 C36 C25 120.6(8) . . ?
C25 C36 Cl5 120.8(7) . . ?
C10 C38 C30 121.3(7) . . ?
C11 C38 C10 120.7(8) . . ?
C11 C38 C30 118.0(8) . . ?
C22 C40 C32 121.2(8) . . ?
C22 C40 H40 119.4 . . ?
C32 C40 H40 119.4 . . ?
O3 C5 N2 120.3(8) . . ?
O3 C5 C22 121.1(8) . . ?
N2 C5 C22 118.6(8) . . ?
O9 C21 Cd1 60.8(4) . 1_655 ?
O9 C21 C8 117.9(7) . . ?
O8 C21 Cd1 60.8(5) . 1_655 ?
O8 C21 O9 121.5(8) . . ?
O8 C21 C8 120.5(8) . . ?
C8 C21 Cd1 178.6(6) . 1_655 ?
C38 C11 Cl4 119.7(7) . . ?
C3 C11 Cl4 119.8(7) . . ?
C3 C11 C38 120.5(8) . . ?
C28 C23 H23 120.8 . . ?
C28 C23 C33 118.4(9) . . ?
C33 C23 H23 120.8 . . ?
C11 C3 Cl3 120.6(7) . . ?
C11 C3 C9 120.3(8) . . ?
C9 C3 Cl3 119.0(7) . . ?
C36 C25 Cl6 119.9(8) . . ?
C36 C25 C35 119.8(8) . . ?
C35 C25 Cl6 120.3(7) . . ?
C10 C13 Cl1 121.8(7) . . ?
C9 C13 Cl1 117.6(6) . . ?
C9 C13 C10 120.6(8) . . ?
O7 C27 C6 114.1(8) . . ?
O6 C27 O7 128.9(8) . . ?
O6 C27 C6 116.9(8) . . ?
N3 C7 H7 118.9 . . ?
N3 C7 C15 122.1(8) . . ?
C15 C7 H7 118.9 . . ?
N2 C29 C28 114.6(7) . . ?
N2 C29 H29A 108.6 . . ?
N2 C29 H29B 108.6 . . ?
C28 C29 H29A 108.6 . . ?
C28 C29 H29B 108.6 . . ?
H29A C29 H29B 107.6 . . ?
C12 C15 C7 119.2(9) . . ?
C12 C15 H15 120.4 . . ?
C7 C15 H15 120.4 . . ?
C12 C31 H31 120.9 . . ?
C12 C31 C19 118.1(8) . . ?
C19 C31 H31 120.9 . . ?
N4 C2 C12 111.8(7) . . ?
N4 C2 H2A 109.2 . . ?
N4 C2 H2B 109.2 . . ?
C12 C2 H2A 109.2 . . ?
C12 C2 H2B 109.2 . . ?
H2A C2 H2B 107.9 . . ?
N1 C33 C23 124.6(9) . . ?
N1 C33 H33 117.7 . . ?
C23 C33 H33 117.7 . . ?
C8 C17 Cl8 120.1(7) . . ?
C8 C17 C35 121.0(9) . . ?
C35 C17 Cl8 118.6(7) . . ?
C25 C35 Cl7 120.0(7) . . ?
C17 C35 Cl7 120.5(8) . . ?
C17 C35 C25 119.4(8) . . ?
C3 C9 Cl2 120.5(7) . . ?
C3 C9 C13 119.6(8) . . ?
C13 C9 Cl2 119.9(7) . . ?
C28 C37 H37 120.9 . . ?
C39 C37 C28 118.1(9) . . ?
C39 C37 H37 120.9 . . ?
N3 C19 C31 123.3(9) . . ?
N3 C19 H19 118.4 . . ?
C31 C19 H19 118.4 . . ?
N1 C39 C37 124.3(10) . . ?
N1 C39 H39 117.8 . . ?
C37 C39 H39 117.8 . . ?

loop_
_geom_bond_atom_site_label_1
_geom_bond_atom_site_label_2
_geom_bond_distance
_geom_bond_site_symmetry_2
_geom_bond_publ_flag
Cd2 O9 2.376(6) 1_455 ?
Cd2 O7 2.297(6) 1_455 ?
Cd2 O4 2.211(6) . ?
Cd2 O6 2.269(6) . ?
Cd2 O5 2.341(7) 1_455 ?
Cd2 N3 2.290(7) . ?
Cd1 O9 2.311(6) 1_455 ?
Cd1 O2 2.209(6) 1_455 ?
Cd1 O1 2.201(6) . ?
Cd1 O8 2.309(6) 1_455 ?
Cd1 N1 2.292(7) . ?
Cl8 C17 1.726(9) . ?
Cl5 C36 1.730(9) . ?
Cl6 C25 1.729(9) . ?
Cl7 C35 1.715(9) . ?
Cl1 C13 1.710(9) . ?
Cl4 C11 1.726(9) . ?
Cl3 C3 1.737(9) . ?
Cl2 C9 1.713(9) . ?
O9 C21 1.279(10) . ?
O2 C30 1.263(10) . ?
O7 C27 1.246(10) . ?
O1 C30 1.252(10) . ?
O8 C21 1.227(10) . ?
O4 C16 1.265(10) . ?
O3 C5 1.245(11) . ?
O6 C27 1.240(10) . ?
O10 C26 1.243(11) . ?
O5 C16 1.233(10) . ?
N3 C7 1.330(11) . ?
N3 C19 1.307(11) . ?
N2 H2 0.8600 . ?
N2 C5 1.325(11) . ?
N2 C29 1.447(10) . ?
N4 H4 0.8600 . ?
N4 C26 1.313(11) . ?
N4 C2 1.463(11) . ?
C1 C1 1.413(16) 2_546 ?
C1 C4 1.414(12) . ?
C1 C24 1.412(12) 2_546 ?
C4 H4A 0.9300 . ?
C4 C20 1.392(12) . ?
C6 C8 1.401(12) . ?
C6 C36 1.388(12) . ?
C6 C27 1.539(12) . ?
N1 C33 1.325(12) . ?
N1 C39 1.336(12) . ?
C8 C21 1.520(12) . ?
C8 C17 1.383(12) . ?
C10 C16 1.517(12) . ?
C10 C38 1.405(11) . ?
C10 C13 1.405(11) . ?
C12 C15 1.376(12) . ?
C12 C31 1.383(13) . ?
C12 C2 1.529(12) . ?
C14 H14 0.9300 . ?
C14 C18 1.364(11) . ?
C14 C22 1.419(12) 2_577 ?
C18 H18 0.9300 . ?
C18 C32 1.418(12) . ?
C20 C26 1.499(12) . ?
C20 C34 1.398(12) . ?
C22 C40 1.374(12) . ?
C22 C5 1.487(11) . ?
C24 H24 0.9300 . ?
C24 C34 1.374(12) . ?
C28 C23 1.363(12) . ?
C28 C29 1.524(13) . ?
C28 C37 1.375(13) . ?
C30 C38 1.511(11) . ?
C32 C32 1.428(16) 2_577 ?
C32 C40 1.423(11) . ?
C34 H34 0.9300 . ?
C36 C25 1.389(12) . ?
C38 C11 1.385(12) . ?
C40 H40 0.9300 . ?
C11 C3 1.373(11) . ?
C23 H23 0.9300 . ?
C23 C33 1.376(13) . ?
C3 C9 1.394(12) . ?
C25 C35 1.391(13) . ?
C13 C9 1.395(13) . ?
C7 H7 0.9300 . ?
C7 C15 1.395(13) . ?
C29 H29A 0.9700 . ?
C29 H29B 0.9700 . ?
C15 H15 0.9300 . ?
C31 H31 0.9300 . ?
C31 C19 1.406(13) . ?
C2 H2A 0.9700 . ?
C2 H2B 0.9700 . ?
C33 H33 0.9300 . ?
C17 C35 1.385(12) . ?
C37 H37 0.9300 . ?
C37 C39 1.373(14) . ?
C19 H19 0.9300 . ?
C39 H39 0.9300 . ?

loop_
_geom_torsion_atom_site_label_1
_geom_torsion_atom_site_label_2
_geom_torsion_atom_site_label_3
_geom_torsion_atom_site_label_4
_geom_torsion
_geom_torsion_site_symmetry_1
_geom_torsion_site_symmetry_2
_geom_torsion_site_symmetry_3
_geom_torsion_site_symmetry_4
_geom_torsion_publ_flag
Cd2 O9 C21 Cd1 -157.8(7) 1_655 . . 1_655 ?
Cd2 O9 C21 O8 -161.0(6) 1_655 . . . ?
Cd2 O9 C21 C8 21.4(12) 1_655 . . . ?
Cd2 O7 C27 O6 -105.7(10) 1_655 . . . ?
Cd2 O7 C27 C6 73.0(8) 1_655 . . . ?
Cd2 O4 C16 O5 5.1(13) . . . . ?
Cd2 O4 C16 C10 -172.0(5) . . . . ?
Cd2 O6 C27 O7 6.0(14) . . . . ?
Cd2 O6 C27 C6 -172.6(5) . . . . ?
Cd2 O5 C16 O4 89.7(13) 1_655 . . . ?
Cd2 O5 C16 C10 -93.4(10) 1_655 . . . ?
Cd2 N3 C7 C15 160.4(9) . . . . ?
Cd2 N3 C19 C31 -162.6(9) . . . . ?
Cd1 O9 C21 O8 -3.2(9) 1_655 . . . ?
Cd1 O9 C21 C8 179.2(7) 1_655 . . . ?
Cd1 O2 C30 O1 173.7(6) 1_655 . . . ?
Cd1 O2 C30 C38 -0.9(12) 1_655 . . . ?
Cd1 O1 C30 O2 17.4(10) . . . . ?
Cd1 O1 C30 C38 -167.9(6) . . . . ?
Cd1 O8 C21 O9 3.2(9) 1_655 . . . ?
Cd1 O8 C21 C8 -179.2(7) 1_655 . . . ?
Cd1 N1 C33 C23 163.8(9) . . . . ?
Cd1 N1 C39 C37 -164.5(9) . . . . ?
Cl8 C17 C35 Cl7 -2.5(10) . . . . ?
Cl8 C17 C35 C25 176.4(6) . . . . ?
Cl5 C36 C25 Cl6 -0.4(10) . . . . ?
Cl5 C36 C25 C35 -178.0(6) . . . . ?
Cl6 C25 C35 Cl7 -4.4(10) . . . . ?
Cl6 C25 C35 C17 176.7(6) . . . . ?
Cl1 C13 C9 Cl2 -2.4(11) . . . . ?
Cl1 C13 C9 C3 178.7(7) . . . . ?
Cl4 C11 C3 Cl3 3.4(11) . . . . ?
Cl4 C11 C3 C9 -176.5(7) . . . . ?
Cl3 C3 C9 Cl2 -0.2(12) . . . . ?
Cl3 C3 C9 C13 178.8(7) . . . . ?
O2 C30 C38 C10 -75.0(11) . . . . ?
O2 C30 C38 C11 103.5(10) . . . . ?
O1 C30 C38 C10 110.1(9) . . . . ?
O1 C30 C38 C11 -71.3(11) . . . . ?
N3 C7 C15 C12 5.1(17) . . . . ?
C1 C1 C4 C20 -1.1(15) 2_546 . . . ?
C1 C4 C20 C26 -177.9(8) . . . . ?
C1 C4 C20 C34 1.0(13) . . . . ?
C1 C24 C34 C20 -0.2(14) 2_546 . . . ?
C4 C20 C26 O10 145.4(9) . . . . ?
C4 C20 C26 N4 -35.5(13) . . . . ?
C4 C20 C34 C24 -0.3(14) . . . . ?
C6 C8 C21 O9 46.2(11) . . . . ?
C6 C8 C21 O8 -131.4(9) . . . . ?
C6 C8 C17 Cl8 -171.0(6) . . . . ?
C6 C8 C17 C35 3.2(12) . . . . ?
C6 C36 C25 Cl6 -178.3(6) . . . . ?
C6 C36 C25 C35 4.0(12) . . . . ?
C8 C6 C36 Cl5 -176.7(6) . . . . ?
C8 C6 C36 C25 1.3(12) . . . . ?
C8 C6 C27 O7 -91.8(10) . . . . ?
C8 C6 C27 O6 87.1(11) . . . . ?
C8 C17 C35 Cl7 -176.8(6) . . . . ?
C8 C17 C35 C25 2.1(12) . . . . ?
C10 C38 C11 Cl4 177.3(7) . . . . ?
C10 C38 C11 C3 -2.4(13) . . . . ?
C10 C13 C9 Cl2 177.6(7) . . . . ?
C10 C13 C9 C3 -1.4(14) . . . . ?
C12 C31 C19 N3 -0.3(18) . . . . ?
C14 C18 C32 C32 -2.0(15) . . . 2_577 ?
C14 C18 C32 C40 178.4(8) . . . . ?
C14 C22 C40 C32 -1.8(13) 2_577 . . . ?
C14 C22 C5 O3 -30.2(13) 2_577 . . . ?
C14 C22 C5 N2 147.0(9) 2_577 . . . ?
C16 C10 C38 C30 -1.9(12) . . . . ?
C16 C10 C38 C11 179.6(8) . . . . ?
C16 C10 C13 Cl1 2.3(12) . . . . ?
C16 C10 C13 C9 -177.7(8) . . . . ?
C18 C32 C40 C22 179.9(8) . . . . ?
C22 C14 C18 C32 3.5(14) 2_577 . . . ?
C24 C1 C4 C20 179.5(8) 2_546 . . . ?
C26 N4 C2 C12 -151.2(9) . . . . ?
C26 C20 C34 C24 178.5(8) . . . . ?
C28 C23 C33 N1 -0.3(18) . . . . ?
C28 C37 C39 N1 1.4(19) . . . . ?
C30 C38 C11 Cl4 -1.3(11) . . . . ?
C30 C38 C11 C3 179.0(8) . . . . ?
C32 C32 C40 C22 0.3(15) 2_577 . . . ?
C34 C20 C26 O10 -33.5(13) . . . . ?
C34 C20 C26 N4 145.6(9) . . . . ?
C36 C6 C8 C21 173.7(7) . . . . ?
C36 C6 C8 C17 -4.9(12) . . . . ?
C36 C6 C27 O7 84.8(10) . . . . ?
C36 C6 C27 O6 -96.4(10) . . . . ?
C36 C25 C35 Cl7 173.2(6) . . . . ?
C36 C25 C35 C17 -5.7(12) . . . . ?
C38 C10 C16 O4 -34.4(11) . . . . ?
C38 C10 C16 O5 148.3(8) . . . . ?
C38 C10 C13 Cl1 -177.9(6) . . . . ?
C38 C10 C13 C9 2.1(13) . . . . ?
C38 C11 C3 Cl3 -176.9(7) . . . . ?
C38 C11 C3 C9 3.2(14) . . . . ?
C40 C22 C5 O3 147.6(9) . . . . ?
C40 C22 C5 N2 -35.2(13) . . . . ?
C5 N2 C29 C28 -156.0(9) . . . . ?
C5 C22 C40 C32 -179.6(8) . . . . ?
C21 C8 C17 Cl8 10.4(11) . . . . ?
C21 C8 C17 C35 -175.3(7) . . . . ?
C11 C3 C9 Cl2 179.7(7) . . . . ?
C11 C3 C9 C13 -1.4(14) . . . . ?
C23 C28 C29 N2 -152.0(9) . . . . ?
C23 C28 C37 C39 -2.7(16) . . . . ?
C13 C10 C16 O4 145.4(8) . . . . ?
C13 C10 C16 O5 -31.9(13) . . . . ?
C13 C10 C38 C30 178.3(8) . . . . ?
C13 C10 C38 C11 -0.2(12) . . . . ?
C27 C6 C8 C21 -9.8(12) . . . . ?
C27 C6 C8 C17 171.6(7) . . . . ?
C27 C6 C36 Cl5 6.6(10) . . . . ?
C27 C6 C36 C25 -175.4(8) . . . . ?
C7 N3 C19 C31 3.4(17) . . . . ?
C29 N2 C5 O3 1.0(14) . . . . ?
C29 N2 C5 C22 -176.2(8) . . . . ?
C29 C28 C23 C33 -174.1(10) . . . . ?
C29 C28 C37 C39 173.4(10) . . . . ?
C15 C12 C31 C19 -0.4(16) . . . . ?
C15 C12 C2 N4 -137.8(10) . . . . ?
C31 C12 C15 C7 -1.8(16) . . . . ?
C31 C12 C2 N4 46.4(14) . . . . ?
C2 N4 C26 O10 2.5(15) . . . . ?
C2 N4 C26 C20 -176.6(8) . . . . ?
C2 C12 C15 C7 -177.8(10) . . . . ?
C2 C12 C31 C19 175.5(10) . . . . ?
C33 N1 C39 C37 0.5(17) . . . . ?
C17 C8 C21 O9 -135.2(8) . . . . ?
C17 C8 C21 O8 47.1(12) . . . . ?
C37 C28 C23 C33 2.2(16) . . . . ?
C37 C28 C29 N2 31.9(14) . . . . ?
C19 N3 C7 C15 -5.8(16) . . . . ?
C39 N1 C33 C23 -1.0(17) . . . . ?
